data_4310323
loop_
_publ_author_name
'Aldjia Choualeb'
'Pierre Braunstein'
'Jacky Ros\'e'
'Richard Welter'

_publ_contact_author_address
;
Institut Le Bel, rue Blaise Pascal, 67000 STRASBOURG, FRANCE
;
_publ_contact_author_email braunst@chimie.u-strasbg.fr
_publ_contact_author_fax 0390241232
_publ_contact_author_name
;
Pierre Braunstein
;
_publ_contact_author_phone 0390241593
_publ_section_title
;
 Reactions of the Tetrahedral Clusters [MCo3(CO)12]- (M = Ru, Fe) with
 Functional Mono- and Diynes
;
_journal_name_full 'Inorganic Chemistry'
_journal_page_first 57
_journal_page_last 71
_journal_paper_doi 10.1021/ic034832k
_journal_volume 43
_journal_year 2004
_chemical_formula_moiety 'C15 H6 Co2 O13 Ru'
_chemical_formula_sum 'C15 H6 Co2 O13 Ru'
_chemical_formula_weight 613.13
_chemical_name_systematic
; 
 ? 
;
_space_group_IT_number 2
_symmetry_cell_setting triclinic
_symmetry_space_group_name_Hall '-P 1'
_symmetry_space_group_name_H-M 'P -1'
_atom_sites_solution_hydrogens geom
_atom_sites_solution_primary direct
_atom_sites_solution_secondary difmap
_audit_creation_date 10-05-02
_audit_creation_method SHELXL-97
_cell_angle_alpha 93.529(5)
_cell_angle_beta 106.739(5)
_cell_angle_gamma 101.978(5)
_cell_formula_units_Z 2
_cell_length_a 8.8088(10)
_cell_length_b 8.9582(10)
_cell_length_c 13.8572(10)
_cell_measurement_reflns_used 5580
_cell_measurement_temperature 173(2)
_cell_measurement_theta_max 30.12
_cell_measurement_theta_min 2.97
_cell_volume 1015.72(18)
_computing_cell_refinement 'Denzo (Nonius B.V., 1998)'
_computing_data_collection 'Collect (Nonius B.V., 1998)'
_computing_data_reduction 'Denzo (Nonius B.V., 1998)'
_computing_molecular_graphics 'PLATON 98 (Spek, 1998)'
_computing_publication_material 'SHELXL-97 (Sheldrick, 1997)'
_computing_structure_refinement 'SHELXL-97 (Sheldrick, 1997)'
_computing_structure_solution 'SHELXS-97 (Sheldrick, 1997)'
_diffrn_ambient_temperature 173(2)
_diffrn_measured_fraction_theta_full 0.930
_diffrn_measured_fraction_theta_max 0.930
_diffrn_measurement_device_type KappaCCD
_diffrn_measurement_method '\p scans'
_diffrn_radiation_monochromator graphite
_diffrn_radiation_source 'fine-focus sealed tube'
_diffrn_radiation_type MoK\a
_diffrn_radiation_wavelength 0.71073
_diffrn_reflns_av_R_equivalents 0.0563
_diffrn_reflns_av_sigmaI/netI 0.2031
_diffrn_reflns_limit_h_max 10
_diffrn_reflns_limit_h_min -12
_diffrn_reflns_limit_k_max 12
_diffrn_reflns_limit_k_min -12
_diffrn_reflns_limit_l_max 19
_diffrn_reflns_limit_l_min -18
_diffrn_reflns_number 7062
_diffrn_reflns_theta_full 30.12
_diffrn_reflns_theta_max 30.12
_diffrn_reflns_theta_min 2.97
_exptl_absorpt_coefficient_mu 2.414
_exptl_absorpt_correction_T_max 0.878
_exptl_absorpt_correction_T_min 0.843
_exptl_absorpt_correction_type multi-scan
_exptl_absorpt_process_details 'Sortav Blessing (1995)'
_exptl_crystal_colour Red
_exptl_crystal_density_diffrn 2.005
_exptl_crystal_density_method 'not measured'
_exptl_crystal_description prism
_exptl_crystal_F_000 596
_exptl_crystal_size_max 0.13
_exptl_crystal_size_mid 0.10
_exptl_crystal_size_min 0.08
_refine_diff_density_max 1.324
_refine_diff_density_min -1.078
_refine_diff_density_rms 0.167
_refine_ls_extinction_method none
_refine_ls_goodness_of_fit_ref 1.119
_refine_ls_hydrogen_treatment mixed
_refine_ls_matrix_type full
_refine_ls_number_parameters 280
_refine_ls_number_reflns 5580
_refine_ls_number_restraints 0
_refine_ls_restrained_S_all 1.119
_refine_ls_R_factor_all 0.1981
_refine_ls_R_factor_gt 0.1232
_refine_ls_shift/su_max 0.001
_refine_ls_shift/su_mean 0.000
_refine_ls_structure_factor_coef Fsqd
_refine_ls_weighting_details 'calc w=1/[\s^2^(Fo^2^)+(0.0000P)^2^+1.2400P] where P=(Fo^2^+2Fc^2^)/3'
_refine_ls_weighting_scheme calc
_refine_ls_wR_factor_gt 0.1083
_refine_ls_wR_factor_ref 0.1228
_reflns_number_gt 3595
_reflns_number_total 5580
_reflns_threshold_expression >2sigma(I)
_cod_data_source_file ic034832ksi20030716_071401.cif
_cod_data_source_block 6
_cod_database_code 4310323

loop_
_symmetry_equiv_pos_as_xyz
'x, y, z'
'-x, -y, -z'

loop_
_atom_site_label
_atom_site_type_symbol
_atom_site_fract_x
_atom_site_fract_y
_atom_site_fract_z
_atom_site_U_iso_or_equiv
_atom_site_adp_type
_atom_site_occupancy
_atom_site_symmetry_multiplicity
_atom_site_calc_flag
_atom_site_refinement_flags
_atom_site_disorder_assembly
_atom_site_disorder_group
Ru Ru 0.32290(6) 0.04442(5) 0.17059(4) 0.01815(15) Uani 1 1 d . . .
Co1 Co 0.22082(10) 0.26936(9) 0.25846(7) 0.0197(2) Uani 1 1 d . . .
Co2 Co 0.49394(10) 0.21783(9) 0.33896(7) 0.0207(2) Uani 1 1 d . . .
C7 C 0.1669(8) -0.1440(7) 0.1779(5) 0.0243(15) Uani 1 1 d . . .
C8 C 0.2137(8) 0.0556(7) 0.0318(5) 0.0230(15) Uani 1 1 d . . .
C9 C 0.4640(8) -0.0662(7) 0.1300(5) 0.0227(15) Uani 1 1 d . . .
C6 C 0.4261(9) 0.0141(7) 0.3456(5) 0.0314(18) Uani 1 1 d . . .
C1 C 0.0797(9) 0.1193(8) 0.2942(6) 0.0325(18) Uani 1 1 d . . .
C2 C 0.1898(8) 0.4372(7) 0.3274(5) 0.0271(16) Uani 1 1 d . . .
C3 C 0.1034(8) 0.2880(7) 0.1329(6) 0.0272(16) Uani 1 1 d . . .
C5 C 0.4544(8) 0.2913(7) 0.4481(5) 0.0283(17) Uani 1 1 d . . .
C4 C 0.7130(10) 0.2479(8) 0.3905(6) 0.0392(19) Uani 1 1 d . . .
C14 C 0.4983(8) 0.5363(7) 0.2536(5) 0.0216(15) Uani 1 1 d . . .
C10 C 0.4261(7) 0.3672(6) 0.2386(5) 0.0158(13) Uani 1 1 d . . .
C11 C 0.4841(7) 0.2592(6) 0.1945(5) 0.0181(14) Uani 1 1 d . . .
C12 C 0.6235(8) 0.2976(7) 0.1514(5) 0.0243(15) Uani 1 1 d . . .
C13 C 0.7243(9) 0.4588(8) 0.0426(6) 0.0361(19) Uani 1 1 d . . .
H13A H 0.6927 0.5335 -0.0010 0.054 Uiso 1 1 calc . . .
H13B H 0.7396 0.3740 0.0035 0.054 Uiso 1 1 calc . . .
H13C H 0.8244 0.5053 0.0951 0.054 Uiso 1 1 calc . . .
O7 O 0.0809(6) -0.2524(5) 0.1850(4) 0.0385(13) Uani 1 1 d . . .
O8 O 0.1503(6) 0.0614(5) -0.0507(4) 0.0368(13) Uani 1 1 d . . .
O9 O 0.5458(6) -0.1260(5) 0.1004(4) 0.0408(14) Uani 1 1 d . . .
O6 O 0.4078(7) -0.0923(5) 0.3869(4) 0.0550(18) Uani 1 1 d . . .
O1 O -0.0061(7) 0.0285(6) 0.3176(5) 0.0587(18) Uani 1 1 d . . .
O2 O 0.1629(7) 0.5372(6) 0.3674(4) 0.0499(15) Uani 1 1 d . . .
O3 O 0.0330(6) 0.3090(6) 0.0543(4) 0.0450(14) Uani 1 1 d . . .
O5 O 0.4364(7) 0.3382(6) 0.5216(4) 0.0460(14) Uani 1 1 d . . .
O4 O 0.8494(7) 0.2685(7) 0.4233(5) 0.0700(19) Uani 1 1 d . . .
O13 O 0.6603(5) 0.5649(4) 0.2944(3) 0.0284(11) Uani 1 1 d . . .
O12 O 0.4221(5) 0.6324(5) 0.2302(4) 0.0322(12) Uani 1 1 d . . .
O10 O 0.7386(6) 0.2412(5) 0.1669(4) 0.0381(13) Uani 1 1 d . . .
O11 O 0.5978(5) 0.4036(5) 0.0881(3) 0.0271(11) Uani 1 1 d . . .
C15 C 0.7487(9) 0.7226(8) 0.3049(6) 0.043(2) Uani 1 1 d . . .
H15A H 0.8632 0.7300 0.3348 0.064 Uiso 1 1 calc . . .
H15B H 0.7121 0.7857 0.3478 0.064 Uiso 1 1 calc . . .
H15C H 0.7297 0.7571 0.2392 0.064 Uiso 1 1 calc . . .

loop_
_atom_site_aniso_label
_atom_site_aniso_U_11
_atom_site_aniso_U_22
_atom_site_aniso_U_33
_atom_site_aniso_U_23
_atom_site_aniso_U_13
_atom_site_aniso_U_12
Ru 0.0189(3) 0.0155(3) 0.0199(3) 0.0001(2) 0.0071(2) 0.0028(2)
Co1 0.0191(5) 0.0180(4) 0.0251(5) 0.0041(4) 0.0113(4) 0.0043(4)
Co2 0.0228(5) 0.0190(5) 0.0197(5) 0.0026(4) 0.0050(4) 0.0058(4)
C7 0.025(4) 0.028(4) 0.021(4) 0.007(3) 0.008(3) 0.006(3)
C8 0.016(4) 0.023(3) 0.027(4) 0.002(3) 0.004(3) 0.000(3)
C9 0.022(4) 0.021(3) 0.026(4) 0.007(3) 0.011(3) 0.001(3)
C6 0.052(5) 0.022(4) 0.019(4) -0.006(3) 0.006(4) 0.016(3)
C1 0.038(5) 0.027(4) 0.039(5) 0.005(3) 0.023(4) 0.005(3)
C2 0.029(4) 0.027(4) 0.028(4) 0.008(3) 0.011(3) 0.007(3)
C3 0.020(4) 0.027(4) 0.036(5) 0.002(3) 0.013(3) 0.004(3)
C5 0.037(4) 0.025(4) 0.022(4) 0.006(3) 0.004(3) 0.012(3)
C4 0.036(5) 0.047(5) 0.031(5) -0.001(4) 0.004(4) 0.014(4)
C14 0.024(4) 0.021(3) 0.021(4) 0.001(3) 0.010(3) 0.002(3)
C10 0.014(3) 0.015(3) 0.017(3) 0.005(2) 0.004(3) 0.003(2)
C11 0.015(3) 0.019(3) 0.020(4) 0.005(3) 0.006(3) 0.002(2)
C12 0.030(4) 0.016(3) 0.025(4) -0.002(3) 0.011(3) -0.001(3)
C13 0.040(5) 0.039(4) 0.042(5) 0.020(4) 0.029(4) 0.008(3)
O7 0.038(3) 0.032(3) 0.043(3) 0.014(2) 0.015(3) -0.001(2)
O8 0.029(3) 0.053(3) 0.028(3) 0.009(3) 0.007(3) 0.010(2)
O9 0.051(4) 0.033(3) 0.059(4) 0.013(3) 0.041(3) 0.019(2)
O6 0.098(5) 0.021(3) 0.032(3) 0.009(2) 0.000(3) 0.009(3)
O1 0.070(4) 0.033(3) 0.093(5) 0.015(3) 0.061(4) 0.001(3)
O2 0.061(4) 0.037(3) 0.061(4) -0.005(3) 0.030(3) 0.016(3)
O3 0.039(3) 0.070(4) 0.032(3) 0.014(3) 0.009(3) 0.027(3)
O5 0.072(4) 0.048(3) 0.026(3) 0.000(2) 0.019(3) 0.028(3)
O4 0.025(3) 0.111(5) 0.059(5) -0.007(4) -0.005(3) 0.016(3)
O13 0.025(3) 0.015(2) 0.039(3) 0.000(2) 0.009(2) -0.0037(19)
O12 0.036(3) 0.020(2) 0.046(3) 0.013(2) 0.015(3) 0.010(2)
O10 0.030(3) 0.044(3) 0.058(4) 0.022(3) 0.028(3) 0.022(2)
O11 0.029(3) 0.031(3) 0.028(3) 0.013(2) 0.017(2) 0.007(2)
C15 0.033(5) 0.025(4) 0.062(6) 0.001(4) 0.011(4) -0.006(3)

loop_
_atom_type_symbol
_atom_type_description
_atom_type_scat_dispersion_real
_atom_type_scat_dispersion_imag
_atom_type_scat_source
Ru Ru -1.2594 0.8363 'International Tables Vol C Tables 4.2.6.8 and 6.1.1.4'
Co Co 0.3494 0.9721 'International Tables Vol C Tables 4.2.6.8 and 6.1.1.4'
O O 0.0106 0.0060 'International Tables Vol C Tables 4.2.6.8 and 6.1.1.4'
C C 0.0033 0.0016 'International Tables Vol C Tables 4.2.6.8 and 6.1.1.4'
H H 0.0000 0.0000 'International Tables Vol C Tables 4.2.6.8 and 6.1.1.4'

loop_
_geom_angle_atom_site_label_1
_geom_angle_atom_site_label_2
_geom_angle_atom_site_label_3
_geom_angle
_geom_angle_site_symmetry_1
_geom_angle_site_symmetry_3
_geom_angle_publ_flag
C8 Ru C9 90.3(3) . . ?
C8 Ru C7 94.3(3) . . ?
C9 Ru C7 93.8(3) . . ?
C8 Ru C11 95.1(2) . . ?
C9 Ru C11 94.8(2) . . ?
C7 Ru C11 167.2(3) . . ?
C8 Ru C6 172.6(3) . . ?
C9 Ru C6 93.6(2) . . ?
C7 Ru C6 79.2(2) . . ?
C11 Ru C6 90.8(2) . . ?
C8 Ru Co2 141.42(18) . . ?
C9 Ru Co2 107.16(19) . . ?
C7 Ru Co2 117.76(19) . . ?
C11 Ru Co2 50.40(17) . . ?
C6 Ru Co2 42.60(16) . . ?
C8 Ru Co1 98.7(2) . . ?
C9 Ru Co1 160.70(18) . . ?
C7 Ru Co1 102.5(2) . . ?
C11 Ru Co1 67.54(17) . . ?
C6 Ru Co1 79.49(16) . . ?
Co2 Ru Co1 55.95(3) . . ?
C3 Co1 C1 101.9(3) . . ?
C3 Co1 C2 98.7(3) . . ?
C1 Co1 C2 98.3(3) . . ?
C3 Co1 C10 93.3(3) . . ?
C1 Co1 C10 155.8(3) . . ?
C2 Co1 C10 98.0(3) . . ?
C3 Co1 Co2 136.1(2) . . ?
C1 Co1 Co2 104.0(2) . . ?
C2 Co1 Co2 111.9(2) . . ?
C10 Co1 Co2 53.00(16) . . ?
C3 Co1 Ru 86.8(2) . . ?
C1 Co1 Ru 88.7(2) . . ?
C2 Co1 Ru 170.0(2) . . ?
C10 Co1 Ru 73.26(17) . . ?
Co2 Co1 Ru 59.16(3) . . ?
C5 Co2 C4 98.7(3) . . ?
C5 Co2 C6 98.4(3) . . ?
C4 Co2 C6 101.7(3) . . ?
C5 Co2 C11 141.9(3) . . ?
C4 Co2 C11 97.7(3) . . ?
C6 Co2 C11 111.6(3) . . ?
C5 Co2 C10 102.6(3) . . ?
C4 Co2 C10 112.8(3) . . ?
C6 Co2 C10 135.9(3) . . ?
C11 Co2 C10 39.3(2) . . ?
C5 Co2 Co1 80.1(2) . . ?
C4 Co2 Co1 160.4(2) . . ?
C6 Co2 Co1 97.8(2) . . ?
C11 Co2 Co1 73.16(17) . . ?
C10 Co2 Co1 49.47(16) . . ?
C5 Co2 Ru 135.8(2) . . ?
C4 Co2 Ru 123.4(3) . . ?
C6 Co2 Ru 62.8(2) . . ?
C11 Co2 Ru 51.96(16) . . ?
C10 Co2 Ru 75.21(16) . . ?
Co1 Co2 Ru 64.88(3) . . ?
O7 C7 Ru 177.8(6) . . ?
O8 C8 Ru 179.2(6) . . ?
O9 C9 Ru 175.2(6) . . ?
O6 C6 Co2 154.5(6) . . ?
O6 C6 Ru 130.7(5) . . ?
Co2 C6 Ru 74.6(2) . . ?
O1 C1 Co1 178.9(7) . . ?
O2 C2 Co1 176.6(7) . . ?
O3 C3 Co1 175.9(6) . . ?
O5 C5 Co2 176.6(6) . . ?
O4 C4 Co2 179.0(8) . . ?
O12 C14 O13 125.0(5) . . ?
O12 C14 C10 124.9(6) . . ?
O13 C14 C10 110.1(5) . . ?
C11 C10 C14 124.1(6) . . ?
C11 C10 Co1 109.5(4) . . ?
C14 C10 Co1 125.7(4) . . ?
C11 C10 Co2 70.3(3) . . ?
C14 C10 Co2 125.6(4) . . ?
Co1 C10 Co2 77.5(2) . . ?
C10 C11 C12 124.0(5) . . ?
C10 C11 Co2 70.4(4) . . ?
C12 C11 Co2 127.8(4) . . ?
C10 C11 Ru 109.7(4) . . ?
C12 C11 Ru 125.3(4) . . ?
Co2 C11 Ru 77.6(2) . . ?
O10 C12 O11 123.8(6) . . ?
O10 C12 C11 126.7(6) . . ?
O11 C12 C11 109.5(5) . . ?
C14 O13 C15 116.4(5) . . ?
C12 O11 C13 116.8(5) . . ?

loop_
_geom_bond_atom_site_label_1
_geom_bond_atom_site_label_2
_geom_bond_distance
_geom_bond_site_symmetry_2
_geom_bond_publ_flag
Ru C8 1.906(7) . ?
Ru C9 1.921(7) . ?
Ru C7 1.971(7) . ?
Ru C11 2.084(6) . ?
Ru C6 2.386(7) . ?
Ru Co2 2.5853(10) . ?
Ru Co1 2.7262(10) . ?
Co1 C3 1.788(7) . ?
Co1 C1 1.828(7) . ?
Co1 C2 1.842(7) . ?
Co1 C10 1.942(6) . ?
Co1 Co2 2.4948(12) . ?
Co2 C5 1.766(8) . ?
Co2 C4 1.809(8) . ?
Co2 C6 1.815(7) . ?
Co2 C11 2.039(6) . ?
Co2 C10 2.040(5) . ?
C7 O7 1.129(7) . ?
C8 O8 1.128(7) . ?
C9 O9 1.131(7) . ?
C6 O6 1.148(7) . ?
C1 O1 1.120(7) . ?
C2 O2 1.126(8) . ?
C3 O3 1.136(7) . ?
C5 O5 1.143(8) . ?
C4 O4 1.126(8) . ?
C14 O12 1.203(7) . ?
C14 O13 1.337(7) . ?
C14 C10 1.492(8) . ?
C10 C11 1.372(8) . ?
C11 C12 1.502(9) . ?
C12 O10 1.196(7) . ?
C12 O11 1.341(7) . ?
C13 O11 1.449(7) . ?
O13 C15 1.441(7) . ?

loop_
_geom_torsion_atom_site_label_1
_geom_torsion_atom_site_label_2
_geom_torsion_atom_site_label_3
_geom_torsion_atom_site_label_4
_geom_torsion
_geom_torsion_site_symmetry_1
_geom_torsion_site_symmetry_2
_geom_torsion_site_symmetry_3
_geom_torsion_site_symmetry_4
_geom_torsion_publ_flag
C8 Ru Co1 C3 2.5(3) . . . . ?
C9 Ru Co1 C3 119.3(6) . . . . ?
C7 Ru Co1 C3 -93.9(3) . . . . ?
C11 Ru Co1 C3 94.4(3) . . . . ?
C6 Ru Co1 C3 -170.2(3) . . . . ?
Co2 Ru Co1 C3 150.9(2) . . . . ?
C8 Ru Co1 C1 104.5(3) . . . . ?
C9 Ru Co1 C1 -138.7(6) . . . . ?
C7 Ru Co1 C1 8.0(3) . . . . ?
C11 Ru Co1 C1 -163.6(3) . . . . ?
C6 Ru Co1 C1 -68.3(3) . . . . ?
Co2 Ru Co1 C1 -107.2(2) . . . . ?
C8 Ru Co1 C2 -121.1(12) . . . . ?
C9 Ru Co1 C2 -4.3(13) . . . . ?
C7 Ru Co1 C2 142.4(12) . . . . ?
C11 Ru Co1 C2 -29.2(12) . . . . ?
C6 Ru Co1 C2 66.1(12) . . . . ?
Co2 Ru Co1 C2 27.2(12) . . . . ?
C8 Ru Co1 C10 -91.9(3) . . . . ?
C9 Ru Co1 C10 24.9(6) . . . . ?
C7 Ru Co1 C10 171.7(3) . . . . ?
C11 Ru Co1 C10 0.1(3) . . . . ?
C6 Ru Co1 C10 95.4(3) . . . . ?
Co2 Ru Co1 C10 56.47(17) . . . . ?
C8 Ru Co1 Co2 -148.35(18) . . . . ?
C9 Ru Co1 Co2 -31.6(6) . . . . ?
C7 Ru Co1 Co2 115.22(19) . . . . ?
C11 Ru Co1 Co2 -56.42(18) . . . . ?
C6 Ru Co1 Co2 38.90(18) . . . . ?
C3 Co1 Co2 C5 163.3(4) . . . . ?
C1 Co1 Co2 C5 -72.4(3) . . . . ?
C2 Co1 Co2 C5 32.7(3) . . . . ?
C10 Co1 Co2 C5 116.1(3) . . . . ?
Ru Co1 Co2 C5 -152.2(2) . . . . ?
C3 Co1 Co2 C4 75.1(8) . . . . ?
C1 Co1 Co2 C4 -160.6(8) . . . . ?
C2 Co1 Co2 C4 -55.5(8) . . . . ?
C10 Co1 Co2 C4 27.9(8) . . . . ?
Ru Co1 Co2 C4 119.6(8) . . . . ?
C3 Co1 Co2 C6 -99.5(4) . . . . ?
C1 Co1 Co2 C6 24.8(3) . . . . ?
C2 Co1 Co2 C6 129.9(3) . . . . ?
C10 Co1 Co2 C6 -146.7(3) . . . . ?
Ru Co1 Co2 C6 -55.0(2) . . . . ?
C3 Co1 Co2 C11 10.8(3) . . . . ?
C1 Co1 Co2 C11 135.1(3) . . . . ?
C2 Co1 Co2 C11 -119.8(3) . . . . ?
C10 Co1 Co2 C11 -36.4(3) . . . . ?
Ru Co1 Co2 C11 55.30(17) . . . . ?
C3 Co1 Co2 C10 47.2(4) . . . . ?
C1 Co1 Co2 C10 171.5(3) . . . . ?
C2 Co1 Co2 C10 -83.4(3) . . . . ?
Ru Co1 Co2 C10 91.7(2) . . . . ?
C3 Co1 Co2 Ru -44.5(3) . . . . ?
C1 Co1 Co2 Ru 79.8(2) . . . . ?
C2 Co1 Co2 Ru -175.1(2) . . . . ?
C10 Co1 Co2 Ru -91.7(2) . . . . ?
C8 Ru Co2 C5 97.5(4) . . . . ?
C9 Ru Co2 C5 -149.3(3) . . . . ?
C7 Ru Co2 C5 -45.3(3) . . . . ?
C11 Ru Co2 C5 128.9(4) . . . . ?
C6 Ru Co2 C5 -73.0(4) . . . . ?
Co1 Ru Co2 C5 41.2(3) . . . . ?
C8 Ru Co2 C4 -103.3(4) . . . . ?
C9 Ru Co2 C4 10.0(3) . . . . ?
C7 Ru Co2 C4 113.9(4) . . . . ?
C11 Ru Co2 C4 -71.8(4) . . . . ?
C6 Ru Co2 C4 86.3(4) . . . . ?
Co1 Ru Co2 C4 -159.5(3) . . . . ?
C8 Ru Co2 C6 170.5(4) . . . . ?
C9 Ru Co2 C6 -76.2(3) . . . . ?
C7 Ru Co2 C6 27.7(3) . . . . ?
C11 Ru Co2 C6 -158.1(3) . . . . ?
Co1 Ru Co2 C6 114.2(3) . . . . ?
C8 Ru Co2 C11 -31.5(4) . . . . ?
C9 Ru Co2 C11 81.8(3) . . . . ?
C7 Ru Co2 C11 -174.3(3) . . . . ?
C6 Ru Co2 C11 158.1(3) . . . . ?
Co1 Ru Co2 C11 -87.7(2) . . . . ?
C8 Ru Co2 C10 4.5(4) . . . . ?
C9 Ru Co2 C10 117.8(2) . . . . ?
C7 Ru Co2 C10 -138.3(3) . . . . ?
C11 Ru Co2 C10 36.0(3) . . . . ?
C6 Ru Co2 C10 -166.0(3) . . . . ?
Co1 Ru Co2 C10 -51.79(18) . . . . ?
C8 Ru Co2 Co1 56.3(3) . . . . ?
C9 Ru Co2 Co1 169.57(19) . . . . ?
C7 Ru Co2 Co1 -86.5(2) . . . . ?
C11 Ru Co2 Co1 87.7(2) . . . . ?
C6 Ru Co2 Co1 -114.2(3) . . . . ?
C8 Ru C7 O7 169(17) . . . . ?
C9 Ru C7 O7 78(17) . . . . ?
C11 Ru C7 O7 -54(17) . . . . ?
C6 Ru C7 O7 -15(17) . . . . ?
Co2 Ru C7 O7 -33(17) . . . . ?
Co1 Ru C7 O7 -91(17) . . . . ?
C9 Ru C8 O8 -5(43) . . . . ?
C7 Ru C8 O8 -99(43) . . . . ?
C11 Ru C8 O8 90(43) . . . . ?
C6 Ru C8 O8 -127(43) . . . . ?
Co2 Ru C8 O8 113(43) . . . . ?
Co1 Ru C8 O8 158(43) . . . . ?
C8 Ru C9 O9 29(7) . . . . ?
C7 Ru C9 O9 124(7) . . . . ?
C11 Ru C9 O9 -66(7) . . . . ?
C6 Ru C9 O9 -157(7) . . . . ?
Co2 Ru C9 O9 -116(7) . . . . ?
Co1 Ru C9 O9 -89(7) . . . . ?
C5 Co2 C6 O6 -34.9(15) . . . . ?
C4 Co2 C6 O6 65.8(15) . . . . ?
C11 Co2 C6 O6 169.1(14) . . . . ?
C10 Co2 C6 O6 -152.8(13) . . . . ?
Co1 Co2 C6 O6 -116.0(15) . . . . ?
Ru Co2 C6 O6 -172.5(16) . . . . ?
C5 Co2 C6 Ru 137.6(2) . . . . ?
C4 Co2 C6 Ru -121.7(3) . . . . ?
C11 Co2 C6 Ru -18.4(3) . . . . ?
C10 Co2 C6 Ru 19.7(4) . . . . ?
Co1 Co2 C6 Ru 56.49(14) . . . . ?
C8 Ru C6 O6 49(2) . . . . ?
C9 Ru C6 O6 -72.7(8) . . . . ?
C7 Ru C6 O6 20.5(7) . . . . ?
C11 Ru C6 O6 -167.5(8) . . . . ?
Co2 Ru C6 O6 175.8(9) . . . . ?
Co1 Ru C6 O6 125.5(8) . . . . ?
C8 Ru C6 Co2 -126.6(18) . . . . ?
C9 Ru C6 Co2 111.6(3) . . . . ?
C7 Ru C6 Co2 -155.3(3) . . . . ?
C11 Ru C6 Co2 16.7(3) . . . . ?
Co1 Ru C6 Co2 -50.24(17) . . . . ?
C3 Co1 C1 O1 -137(37) . . . . ?
C2 Co1 C1 O1 -36(37) . . . . ?
C10 Co1 C1 O1 95(37) . . . . ?
Co2 Co1 C1 O1 79(37) . . . . ?
Ru Co1 C1 O1 136(37) . . . . ?
C3 Co1 C2 O2 53(11) . . . . ?
C1 Co1 C2 O2 -50(11) . . . . ?
C10 Co1 C2 O2 148(11) . . . . ?
Co2 Co1 C2 O2 -159(11) . . . . ?
Ru Co1 C2 O2 176(10) . . . . ?
C1 Co1 C3 O3 144(9) . . . . ?
C2 Co1 C3 O3 44(9) . . . . ?
C10 Co1 C3 O3 -55(9) . . . . ?
Co2 Co1 C3 O3 -91(9) . . . . ?
Ru Co1 C3 O3 -128(9) . . . . ?
C4 Co2 C5 O5 -17(10) . . . . ?
C6 Co2 C5 O5 87(10) . . . . ?
C11 Co2 C5 O5 -131(10) . . . . ?
C10 Co2 C5 O5 -132(10) . . . . ?
Co1 Co2 C5 O5 -177(10) . . . . ?
Ru Co2 C5 O5 146(10) . . . . ?
C5 Co2 C4 O4 -34(48) . . . . ?
C6 Co2 C4 O4 -135(48) . . . . ?
C11 Co2 C4 O4 111(48) . . . . ?
C10 Co2 C4 O4 73(48) . . . . ?
Co1 Co2 C4 O4 51(48) . . . . ?
Ru Co2 C4 O4 160(48) . . . . ?
O12 C14 C10 C11 130.8(7) . . . . ?
O13 C14 C10 C11 -47.7(8) . . . . ?
O12 C14 C10 Co1 -39.3(9) . . . . ?
O13 C14 C10 Co1 142.2(5) . . . . ?
O12 C14 C10 Co2 -140.1(6) . . . . ?
O13 C14 C10 Co2 41.4(7) . . . . ?
C3 Co1 C10 C11 -85.7(5) . . . . ?
C1 Co1 C10 C11 43.2(9) . . . . ?
C2 Co1 C10 C11 175.0(5) . . . . ?
Co2 Co1 C10 C11 63.6(4) . . . . ?
Ru Co1 C10 C11 -0.1(4) . . . . ?
C3 Co1 C10 C14 85.6(5) . . . . ?
C1 Co1 C10 C14 -145.4(7) . . . . ?
C2 Co1 C10 C14 -13.6(6) . . . . ?
Co2 Co1 C10 C14 -125.1(6) . . . . ?
Ru Co1 C10 C14 171.3(5) . . . . ?
C3 Co1 C10 Co2 -149.3(2) . . . . ?
C1 Co1 C10 Co2 -20.4(8) . . . . ?
C2 Co1 C10 Co2 111.4(2) . . . . ?
Ru Co1 C10 Co2 -63.67(12) . . . . ?
C5 Co2 C10 C11 178.7(4) . . . . ?
C4 Co2 C10 C11 73.5(4) . . . . ?
C6 Co2 C10 C11 -64.9(5) . . . . ?
Co1 Co2 C10 C11 -116.3(4) . . . . ?
Ru Co2 C10 C11 -46.9(3) . . . . ?
C5 Co2 C10 C14 60.2(6) . . . . ?
C4 Co2 C10 C14 -45.0(6) . . . . ?
C6 Co2 C10 C14 176.6(5) . . . . ?
C11 Co2 C10 C14 -118.5(7) . . . . ?
Co1 Co2 C10 C14 125.2(6) . . . . ?
Ru Co2 C10 C14 -165.4(6) . . . . ?
C5 Co2 C10 Co1 -65.1(3) . . . . ?
C4 Co2 C10 Co1 -170.2(3) . . . . ?
C6 Co2 C10 Co1 51.4(4) . . . . ?
C11 Co2 C10 Co1 116.3(4) . . . . ?
Ru Co2 C10 Co1 69.40(13) . . . . ?
C14 C10 C11 C12 -2.8(10) . . . . ?
Co1 C10 C11 C12 168.7(5) . . . . ?
Co2 C10 C11 C12 -123.0(6) . . . . ?
C14 C10 C11 Co2 120.2(6) . . . . ?
Co1 C10 C11 Co2 -68.3(3) . . . . ?
C14 C10 C11 Ru -171.4(5) . . . . ?
Co1 C10 C11 Ru 0.1(5) . . . . ?
Co2 C10 C11 Ru 68.4(3) . . . . ?
C5 Co2 C11 C10 -2.1(6) . . . . ?
C4 Co2 C11 C10 -116.8(4) . . . . ?
C6 Co2 C11 C10 137.3(4) . . . . ?
Co1 Co2 C11 C10 45.4(3) . . . . ?
Ru Co2 C11 C10 116.4(4) . . . . ?
C5 Co2 C11 C12 116.2(6) . . . . ?
C4 Co2 C11 C12 1.5(6) . . . . ?
C6 Co2 C11 C12 -104.4(6) . . . . ?
C10 Co2 C11 C12 118.3(7) . . . . ?
Co1 Co2 C11 C12 163.7(5) . . . . ?
Ru Co2 C11 C12 -125.3(6) . . . . ?
C5 Co2 C11 Ru -118.5(4) . . . . ?
C4 Co2 C11 Ru 126.8(3) . . . . ?
C6 Co2 C11 Ru 20.9(3) . . . . ?
C10 Co2 C11 Ru -116.4(4) . . . . ?
Co1 Co2 C11 Ru -70.96(13) . . . . ?
C8 Ru C11 C10 97.2(5) . . . . ?
C9 Ru C11 C10 -172.1(5) . . . . ?
C7 Ru C11 C10 -40.1(13) . . . . ?
C6 Ru C11 C10 -78.3(5) . . . . ?
Co2 Ru C11 C10 -63.7(4) . . . . ?
Co1 Ru C11 C10 -0.1(4) . . . . ?
C8 Ru C11 C12 -71.2(5) . . . . ?
C9 Ru C11 C12 19.5(5) . . . . ?
C7 Ru C11 C12 151.5(10) . . . . ?
C6 Ru C11 C12 113.2(5) . . . . ?
Co2 Ru C11 C12 127.9(6) . . . . ?
Co1 Ru C11 C12 -168.5(6) . . . . ?
C8 Ru C11 Co2 160.9(2) . . . . ?
C9 Ru C11 Co2 -108.4(2) . . . . ?
C7 Ru C11 Co2 23.6(12) . . . . ?
C6 Ru C11 Co2 -14.6(2) . . . . ?
Co1 Ru C11 Co2 63.62(13) . . . . ?
C10 C11 C12 O10 131.7(7) . . . . ?
Co2 C11 C12 O10 41.0(9) . . . . ?
Ru C11 C12 O10 -61.5(9) . . . . ?
C10 C11 C12 O11 -50.6(8) . . . . ?
Co2 C11 C12 O11 -141.2(5) . . . . ?
Ru C11 C12 O11 116.3(5) . . . . ?
O12 C14 O13 C15 -3.9(10) . . . . ?
C10 C14 O13 C15 174.6(6) . . . . ?
O10 C12 O11 C13 -4.5(9) . . . . ?
C11 C12 O11 C13 177.6(5) . . . . ?
